data_7208642
loop_
_publ_author_name
'Chen, Xiaocui'
'Han, Shumin'
'Wang, Ruiyao'

_publ_section_title
;
 Crystal engineering through charge-assisted hydrogen bonds, multiple
 C--H&#x22EF;O bonds and \p--\p stacking: from (H2bipy)[Cu(ox)2] to
 (H2bipy)[NaH(ox)2] and (H2bipy)[H2(ox)2] (H2bipy =
 4,4&#x2032;-bipyridin-1,1&#x2032;-dium; ox = oxalate)
;
_journal_issue 20
_journal_name_full CrystEngComm
_journal_page_first 6400
_journal_paper_doi 10.1039/c2ce06516a
_journal_volume 14
_journal_year 2012
_chemical_formula_sum 'C14 H12 N2 O8'
_chemical_formula_weight 336.26
_chemical_name_systematic
;

?

;
_space_group_IT_number 2
_symmetry_cell_setting triclinic
_symmetry_space_group_name_Hall '-P 1'
_symmetry_space_group_name_H-M 'P -1'
_atom_sites_solution_hydrogens geom
_atom_sites_solution_primary direct
_atom_sites_solution_secondary difmap
_audit_creation_method SHELXL-97
_cell_angle_alpha 116.081(7)
_cell_angle_beta 97.186(7)
_cell_angle_gamma 97.626(5)
_cell_formula_units_Z 1
_cell_length_a 3.7117(17)
_cell_length_b 9.871(4)
_cell_length_c 10.440(7)
_cell_measurement_reflns_used 885
_cell_measurement_temperature 180(2)
_cell_measurement_theta_max 26.08
_cell_measurement_theta_min 2.35
_cell_volume 333.2(3)
_computing_cell_refinement 'SAINT (Bruker, 2009)'
_computing_data_collection 'APEX2 (Bruker, 2010)'
_computing_data_reduction 'SAINT (Bruker, 2009)'
_computing_molecular_graphics 'SHELXTL (Sheldrick, 2008)'
_computing_publication_material 'SHELXTL (Sheldrick, 2008)'
_computing_structure_refinement 'SHELXL-97 (Sheldrick, 1997)'
_computing_structure_solution 'SHELXS-97 (Sheldrick, 1990)'
_diffrn_ambient_temperature 180(2)
_diffrn_measured_fraction_theta_full 0.995
_diffrn_measured_fraction_theta_max 0.995
_diffrn_measurement_device_type 'Bruker APEX-II CCD'
_diffrn_measurement_method '\f and \w scans'
_diffrn_radiation_monochromator graphite
_diffrn_radiation_source 'fine-focus sealed tube'
_diffrn_radiation_type MoK\a
_diffrn_radiation_wavelength 0.71073
_diffrn_reflns_av_R_equivalents 0.0308
_diffrn_reflns_av_sigmaI/netI 0.0418
_diffrn_reflns_limit_h_max 4
_diffrn_reflns_limit_h_min -4
_diffrn_reflns_limit_k_max 12
_diffrn_reflns_limit_k_min -12
_diffrn_reflns_limit_l_max 12
_diffrn_reflns_limit_l_min -12
_diffrn_reflns_number 3259
_diffrn_reflns_theta_full 26.00
_diffrn_reflns_theta_max 26.00
_diffrn_reflns_theta_min 2.22
_diffrn_standards_number 0
_exptl_absorpt_coefficient_mu 0.140
_exptl_absorpt_correction_T_max 0.9916
_exptl_absorpt_correction_T_min 0.9725
_exptl_absorpt_correction_type multi-scan
_exptl_absorpt_process_details 'SADABS (Bruker, 2008)'
_exptl_crystal_colour colourless
_exptl_crystal_density_diffrn 1.676
_exptl_crystal_density_method 'not measured'
_exptl_crystal_description block
_exptl_crystal_F_000 174
_exptl_crystal_size_max 0.20
_exptl_crystal_size_mid 0.10
_exptl_crystal_size_min 0.06
_refine_diff_density_max 0.210
_refine_diff_density_min -0.232
_refine_diff_density_rms 0.054
_refine_ls_extinction_method none
_refine_ls_goodness_of_fit_ref 1.026
_refine_ls_hydrogen_treatment mixed
_refine_ls_matrix_type full
_refine_ls_number_parameters 113
_refine_ls_number_reflns 1315
_refine_ls_number_restraints 0
_refine_ls_restrained_S_all 1.026
_refine_ls_R_factor_all 0.0649
_refine_ls_R_factor_gt 0.0441
_refine_ls_shift/su_max 0.000
_refine_ls_shift/su_mean 0.000
_refine_ls_structure_factor_coef Fsqd
_refine_ls_weighting_details 'calc w=1/[\s^2^(Fo^2^)+(0.0736P)^2^+0.0000P] where P=(Fo^2^+2Fc^2^)/3'
_refine_ls_weighting_scheme calc
_refine_ls_wR_factor_gt 0.1147
_refine_ls_wR_factor_ref 0.1267
_reflns_number_gt 934
_reflns_number_total 1315
_reflns_threshold_expression >2sigma(I)
_cod_data_source_file c2ce06516a.txt
_cod_data_source_block compound3
_cod_depositor_comments
;
The following automatic conversions were performed:

'_symmetry_cell_setting' value 'Triclinic' changed to 'triclinic'
according to /home/saulius/struct/CIF-dictionaries/cif_core.dic
dictionary named 'cif_core.dic' version 2.4.2 from 2011-04-26.

Automatic conversion script
Id: cif_fix_values 1891 2012-01-12 08:04:46Z andrius 
;
_cod_original_sg_symbol_H-M P-1
_cod_database_code 7208642

loop_
_symmetry_equiv_pos_as_xyz
'x, y, z'
'-x, -y, -z'

loop_
_atom_site_label
_atom_site_type_symbol
_atom_site_fract_x
_atom_site_fract_y
_atom_site_fract_z
_atom_site_U_iso_or_equiv
_atom_site_adp_type
_atom_site_occupancy
_atom_site_symmetry_multiplicity
_atom_site_calc_flag
_atom_site_refinement_flags
O1 O 0.1752(5) 0.37572(17) 0.57826(16) 0.0351(4) Uani 1 1 d .
H1O H 0.335(9) 0.452(3) 0.570(3) 0.082(10) Uiso 1 1 d .
O2 O 0.3954(4) 0.35777(16) 0.33653(16) 0.0338(4) Uani 1 1 d .
O4 O 0.0465(4) 0.11899(16) 0.20286(16) 0.0313(4) Uani 1 1 d .
O3 O -0.1645(4) 0.13987(17) 0.45306(16) 0.0379(5) Uani 1 1 d .
N1 N -0.4345(5) -0.13120(19) 0.15140(19) 0.0268(4) Uani 1 1 d .
H1A H -0.2924 -0.0384 0.1896 0.032 Uiso 1 1 calc R
C1 C 0.0443(6) 0.2470(2) 0.4561(2) 0.0284(5) Uani 1 1 d .
C2 C 0.1736(6) 0.2405(2) 0.3186(2) 0.0260(5) Uani 1 1 d .
C3 C -0.5420(6) -0.1868(2) 0.2403(2) 0.0316(5) Uani 1 1 d .
H3A H -0.4650 -0.1262 0.3429 0.038 Uiso 1 1 calc R
C4 C -0.7635(6) -0.3316(2) 0.1826(2) 0.0289(5) Uani 1 1 d .
H4A H -0.8383 -0.3709 0.2456 0.035 Uiso 1 1 calc R
C5 C -0.8793(5) -0.4212(2) 0.0319(2) 0.0232(5) Uani 1 1 d .
C6 C -0.7608(6) -0.3577(2) -0.0553(2) 0.0272(5) Uani 1 1 d .
H6A H -0.8350 -0.4150 -0.1583 0.033 Uiso 1 1 calc R
C7 C -0.5375(6) -0.2129(2) 0.0066(2) 0.0276(5) Uani 1 1 d .
H7A H -0.4564 -0.1708 -0.0536 0.033 Uiso 1 1 calc R

loop_
_atom_site_aniso_label
_atom_site_aniso_U_11
_atom_site_aniso_U_22
_atom_site_aniso_U_33
_atom_site_aniso_U_23
_atom_site_aniso_U_13
_atom_site_aniso_U_12
O1 0.0447(10) 0.0279(9) 0.0233(8) 0.0081(7) 0.0084(7) -0.0096(7)
O2 0.0388(9) 0.0280(9) 0.0280(9) 0.0110(7) 0.0076(7) -0.0077(7)
O4 0.0368(9) 0.0260(8) 0.0237(8) 0.0083(7) 0.0061(7) -0.0053(7)
O3 0.0452(10) 0.0333(9) 0.0300(9) 0.0142(8) 0.0102(7) -0.0091(7)
N1 0.0265(9) 0.0220(9) 0.0298(10) 0.0118(8) 0.0056(8) -0.0008(7)
C1 0.0284(11) 0.0290(12) 0.0260(11) 0.0132(10) 0.0045(9) -0.0003(9)
C2 0.0270(11) 0.0265(11) 0.0251(11) 0.0133(10) 0.0057(9) 0.0020(9)
C3 0.0373(13) 0.0291(12) 0.0246(12) 0.0120(10) 0.0056(9) -0.0023(10)
C4 0.0316(12) 0.0301(12) 0.0249(11) 0.0148(10) 0.0058(9) -0.0016(9)
C5 0.0197(10) 0.0256(11) 0.0253(11) 0.0125(9) 0.0065(8) 0.0038(9)
C6 0.0314(12) 0.0257(11) 0.0221(11) 0.0106(9) 0.0043(9) 0.0013(9)
C7 0.0294(11) 0.0279(12) 0.0274(11) 0.0147(10) 0.0079(9) 0.0033(9)

loop_
_atom_type_symbol
_atom_type_description
_atom_type_scat_dispersion_real
_atom_type_scat_dispersion_imag
_atom_type_scat_source
C C 0.0033 0.0016 'International Tables Vol C Tables 4.2.6.8 and 6.1.1.4'
H H 0.0000 0.0000 'International Tables Vol C Tables 4.2.6.8 and 6.1.1.4'
N N 0.0061 0.0033 'International Tables Vol C Tables 4.2.6.8 and 6.1.1.4'
O O 0.0106 0.0060 'International Tables Vol C Tables 4.2.6.8 and 6.1.1.4'

loop_
_geom_angle_atom_site_label_1
_geom_angle_atom_site_label_2
_geom_angle_atom_site_label_3
_geom_angle
_geom_angle_site_symmetry_3
C1 O1 H1O 115(2) .
C7 N1 C3 121.81(19) .
C7 N1 H1A 119.1 .
C3 N1 H1A 119.1 .
O3 C1 O1 121.2(2) .
O3 C1 C2 122.4(2) .
O1 C1 C2 116.46(19) .
O4 C2 O2 127.5(2) .
O4 C2 C1 116.3(2) .
O2 C2 C1 116.24(19) .
N1 C3 C4 119.9(2) .
N1 C3 H3A 120.0 .
C4 C3 H3A 120.0 .
C3 C4 C5 120.4(2) .
C3 C4 H4A 119.8 .
C5 C4 H4A 119.8 .
C6 C5 C4 117.30(19) .
C6 C5 C5 121.9(2) 2_345
C4 C5 C5 120.8(2) 2_345
C7 C6 C5 120.5(2) .
C7 C6 H6A 119.7 .
C5 C6 H6A 119.7 .
N1 C7 C6 120.0(2) .
N1 C7 H7A 120.0 .
C6 C7 H7A 120.0 .

loop_
_geom_bond_atom_site_label_1
_geom_bond_atom_site_label_2
_geom_bond_distance
_geom_bond_site_symmetry_2
O1 C1 1.317(3) .
O1 H1O 0.94(3) .
O2 C2 1.254(2) .
O4 C2 1.246(2) .
O3 C1 1.211(2) .
N1 C7 1.336(3) .
N1 C3 1.343(3) .
N1 H1A 0.8800 .
C1 C2 1.547(3) .
C3 C4 1.374(3) .
C3 H3A 0.9500 .
C4 C5 1.396(3) .
C4 H4A 0.9500 .
C5 C6 1.394(3) .
C5 C5 1.495(4) 2_345
C6 C7 1.374(3) .
C6 H6A 0.9500 .
C7 H7A 0.9500 .

loop_
_geom_hbond_atom_site_label_D
_geom_hbond_atom_site_label_H
_geom_hbond_atom_site_label_A
_geom_hbond_distance_DH
_geom_hbond_distance_HA
_geom_hbond_distance_DA
_geom_hbond_angle_DHA
_geom_hbond_site_symmetry_A
N1 H1A O3 0.88 2.47 3.028(3) 122.2 .
N1 H1A O4 0.88 1.81 2.645(2) 158.6 .
O1 H1O O2 0.94(3) 2.25(3) 2.689(3) 108(2) .
O1 H1O O2 0.94(3) 1.76(3) 2.594(2) 145(3) 2_666
C3 H3A O3 0.95 2.39 3.003(3) 122.1 .
C3 H3A O3 0.95 2.72 3.369(3) 126.5 2_456
C4 H4A O1 0.95 2.36 3.239(3) 153.2 2_456
C4 H4A O3 0.95 2.96 3.490(3) 116.4 2_456
C6 H6A O1 0.95 2.62 3.517(3) 156.9 1_444
C6 H6A O2 0.95 2.81 3.384(3) 120.0 2
C7 H7A O4 0.95 3.07 3.276(3) 93.9 .
C7 H7A O2 0.95 2.77 3.365(3) 121.6 2
C7 H7A O4 0.95 2.47 3.361(3) 156.5 2

loop_
_geom_torsion_atom_site_label_1
_geom_torsion_atom_site_label_2
_geom_torsion_atom_site_label_3
_geom_torsion_atom_site_label_4
_geom_torsion
_geom_torsion_site_symmetry_1
_geom_torsion_site_symmetry_4
O3 C1 C2 O4 1.1(3) . .
O1 C1 C2 O4 -179.34(18) . .
O3 C1 C2 O2 -178.70(19) . .
O1 C1 C2 O2 0.9(3) . .
C7 N1 C3 C4 0.1(3) . .
N1 C3 C4 C5 -0.3(3) . .
C3 C4 C5 C6 0.1(3) . .
C3 C4 C5 C5 -179.9(2) . 2_345
C4 C5 C6 C7 0.3(3) . .
C5 C5 C6 C7 -179.7(2) 2_345 .
C3 N1 C7 C6 0.3(3) . .
C5 C6 C7 N1 -0.5(3) . .
